data_4101729
loop_
_publ_author_name
'Shi, F. N.'
'Cunha-Silva, L.'
'Ferreira, R. A. Sa'
'Mafra, L.'
'Trindade, T.'
'Carlos, L. D.'
'Paz, F. A. Almeida'
'Rocha, J.'

_publ_section_title
;
 Interconvertable modular framework and layered lanthanide(III)-etidronic
 acid coordination polymers.
;
_journal_issue 1
_journal_name_full 'Journal of the American Chemical Society'
_journal_page_first 150
_journal_page_last 167
_journal_paper_doi 10.1021/ja074119k
_journal_volume 130
_journal_year 2008
_chemical_formula_sum 'C2 H5 Gd Na2 O8 P2'
_chemical_formula_weight 422.23
_chemical_name_systematic
; 
 ? 
;
_space_group_IT_number 62
_symmetry_cell_setting orthorhombic
_symmetry_space_group_name_Hall '-P 2ac 2n'
_symmetry_space_group_name_H-M 'P n m a'
_atom_sites_solution_hydrogens geom
_atom_sites_solution_primary direct
_atom_sites_solution_secondary difmap
_audit_creation_date '22 March 2006'
_audit_creation_method 'SHELXL-97, manual editing plus enCIFer'
_cell_angle_alpha 90.00
_cell_angle_beta 90.00
_cell_angle_gamma 90.00
_cell_formula_units_Z 4
_cell_length_a 10.4217(5)
_cell_length_b 8.6462(4)
_cell_length_c 10.3000(5)
_cell_measurement_reflns_used 1073
_cell_measurement_temperature 120(2)
_cell_measurement_theta_max 74.5
_cell_measurement_theta_min 1.00
_cell_volume 928.11(8)
_computing_cell_refinement 'BRUKER Smart'
_computing_data_collection 'BRUKER Smart'
_computing_data_reduction 'BRUKER Smart'
_computing_molecular_graphics 'SHELXTL (Bruker 2001)'
_computing_publication_material 'SHELXTL (Bruker 2001)'
_computing_structure_refinement 'SHELXTL (Bruker 2001)'
_computing_structure_solution 'SHELXTL (Bruker 2001)'
_diffrn_ambient_temperature 120(2)
_diffrn_measured_fraction_theta_full 0.998
_diffrn_measured_fraction_theta_max 0.998
_diffrn_measurement_device_type 'FR591-KappaCCD2000 Bruker-Nonius'
_diffrn_measurement_method 'omega/phi scans'
_diffrn_radiation_monochromator graphite
_diffrn_radiation_source 'fine-focus sealed tube'
_diffrn_radiation_type CuK\a
_diffrn_radiation_wavelength 1.54180
_diffrn_reflns_av_R_equivalents 0.0735
_diffrn_reflns_av_sigmaI/netI 0.0333
_diffrn_reflns_limit_h_max 12
_diffrn_reflns_limit_h_min 0
_diffrn_reflns_limit_k_max 10
_diffrn_reflns_limit_k_min 0
_diffrn_reflns_limit_l_max 12
_diffrn_reflns_limit_l_min 0
_diffrn_reflns_number 10272
_diffrn_reflns_theta_full 66.59
_diffrn_reflns_theta_max 66.59
_diffrn_reflns_theta_min 7.93
_exptl_absorpt_coefficient_mu 49.825
_exptl_absorpt_correction_T_max 0.4357
_exptl_absorpt_correction_T_min 0.3164
_exptl_absorpt_correction_type numerical
_exptl_absorpt_process_details
;
 SADABS (Sheldrick, 1997)
;
_exptl_crystal_colour Colourless
_exptl_crystal_density_diffrn 3.022
_exptl_crystal_density_method 'not measured'
_exptl_crystal_description Prism
_exptl_crystal_F_000 788
_exptl_crystal_size_max 0.03
_exptl_crystal_size_mid 0.03
_exptl_crystal_size_min 0.02
_refine_diff_density_max 1.010
_refine_diff_density_min -1.026
_refine_diff_density_rms 0.220
_refine_ls_extinction_method none
_refine_ls_goodness_of_fit_ref 1.118
_refine_ls_hydrogen_treatment constr
_refine_ls_matrix_type full
_refine_ls_number_parameters 86
_refine_ls_number_reflns 880
_refine_ls_number_restraints 0
_refine_ls_restrained_S_all 1.118
_refine_ls_R_factor_all 0.0390
_refine_ls_R_factor_gt 0.0387
_refine_ls_shift/su_max 0.001
_refine_ls_shift/su_mean 0.000
_refine_ls_structure_factor_coef Fsqd
_refine_ls_weighting_details 'calc w=1/[\s^2^(Fo^2^)+(0.0698P)^2^+5.7465P] where P=(Fo^2^+2Fc^2^)/3'
_refine_ls_weighting_scheme calc
_refine_ls_wR_factor_gt 0.1073
_refine_ls_wR_factor_ref 0.1075
_reflns_number_gt 862
_reflns_number_total 880
_reflns_threshold_expression I>2\s(I)
_cod_data_source_file ja074119ksi20070619_034611.cif
_cod_data_source_block V
_cod_depositor_comments
;
The following automatic conversions were performed:

'_symmetry_cell_setting' value 'Orthorhombic' changed to
'orthorhombic' according to the built-in table from CIF Core
dictionary named 'cif_core.dic' version 2.4.1 from
2010-06-29.

'_exptl_absorpt_correction_type' value 'Numerical'
changed to 'numerical' according to the built-in table from CIF Core
dictionary named 'cif_core.dic' version 2.4.1 from 2010-06-29.

Automatic conversion script
Id: cif_fix_values 1673 2011-04-08 12:14:43Z adriana 
;
_cod_database_code 4101729

loop_
_symmetry_equiv_pos_as_xyz
'x, y, z'
'-x+1/2, -y, z+1/2'
'x+1/2, -y+1/2, -z+1/2'
'-x, y+1/2, -z'
'-x, -y, -z'
'x-1/2, y, -z-1/2'
'-x-1/2, y-1/2, z-1/2'
'x, -y-1/2, z'

loop_
_atom_site_label
_atom_site_type_symbol
_atom_site_fract_x
_atom_site_fract_y
_atom_site_fract_z
_atom_site_U_iso_or_equiv
_atom_site_adp_type
_atom_site_occupancy
_atom_site_symmetry_multiplicity
_atom_site_calc_flag
_atom_site_refinement_flags
_atom_site_disorder_assembly
_atom_site_disorder_group
Gd1 Gd -0.14677(4) 0.7500 0.61238(4) 0.0087(3) Uani 1 2 d S . .
O1W O -0.3844(8) 0.7500 0.5738(9) 0.053(3) Uani 1 2 d S . .
P1 P 0.15953(15) 0.9254(3) 0.62796(18) 0.0164(5) Uani 1 1 d . . .
O1 O 0.0235(4) 0.9203(7) 0.6813(5) 0.0285(13) Uani 1 1 d . . .
O2 O 0.2622(5) 0.9157(6) 0.7319(5) 0.0233(11) Uani 1 1 d . . .
O3 O 0.1835(6) 1.0646(7) 0.5423(6) 0.0355(14) Uani 1 1 d . . .
O4 O 0.0526(7) 0.7500 0.4501(7) 0.0315(19) Uani 1 2 d S . .
C1 C 0.1715(9) 0.7500 0.5262(11) 0.025(2) Uani 1 2 d S . .
C2 C 0.2870(12) 0.7500 0.4412(12) 0.040(3) Uani 1 2 d S . .
H2A H 0.3645 0.7500 0.4951 0.060 Uiso 1 2 calc SR . .
H2B H 0.2863 0.8425 0.3863 0.060 Uiso 0.50 1 calc PR . .
H2C H 0.2863 0.6575 0.3863 0.060 Uiso 0.50 1 calc PR . .
Na1 Na 0.9109(10) 0.1204(11) 0.7577(14) 0.051(3) Uani 0.40 1 d P . .
Na2 Na 0.9304(11) 0.123(2) 0.8495(13) 0.117(5) Uani 0.60 1 d P . .

loop_
_atom_site_aniso_label
_atom_site_aniso_U_11
_atom_site_aniso_U_22
_atom_site_aniso_U_33
_atom_site_aniso_U_23
_atom_site_aniso_U_13
_atom_site_aniso_U_12
Gd1 0.0072(4) 0.0083(4) 0.0107(4) 0.000 0.00041(16) 0.000
O1W 0.012(4) 0.119(10) 0.028(4) 0.000 0.001(4) 0.000
P1 0.0076(9) 0.0211(11) 0.0206(9) 0.0087(7) -0.0037(5) -0.0022(6)
O1 0.011(2) 0.031(3) 0.044(3) -0.018(3) 0.003(2) -0.011(2)
O2 0.023(2) 0.016(2) 0.031(3) 0.009(2) -0.015(2) 0.000(2)
O3 0.033(3) 0.034(3) 0.040(3) 0.026(3) -0.007(3) 0.002(3)
O4 0.012(3) 0.060(5) 0.023(4) 0.000 -0.010(3) 0.000
C1 0.009(4) 0.044(7) 0.023(5) 0.000 -0.004(4) 0.000
C2 0.023(6) 0.067(9) 0.030(7) 0.000 0.004(5) 0.000
Na1 0.040(6) 0.024(5) 0.090(9) -0.003(5) 0.011(6) 0.003(4)
Na2 0.067(7) 0.195(15) 0.088(7) -0.063(10) 0.009(6) 0.004(8)

loop_
_atom_type_symbol
_atom_type_description
_atom_type_scat_dispersion_real
_atom_type_scat_dispersion_imag
_atom_type_scat_source
C C 0.0181 0.0091 'International Tables Vol C Tables 4.2.6.8 and 6.1.1.4'
H H 0.0000 0.0000 'International Tables Vol C Tables 4.2.6.8 and 6.1.1.4'
Gd Gd -8.8380 11.9157 'International Tables Vol C Tables 4.2.6.8 and 6.1.1.4'
O O 0.0492 0.0322 'International Tables Vol C Tables 4.2.6.8 and 6.1.1.4'
P P 0.2955 0.4335 'International Tables Vol C Tables 4.2.6.8 and 6.1.1.4'
Na Na 0.0362 0.0249 'International Tables Vol C Tables 4.2.6.8 and 6.1.1.4'

loop_
_geom_angle_atom_site_label_1
_geom_angle_atom_site_label_2
_geom_angle_atom_site_label_3
_geom_angle
_geom_angle_site_symmetry_1
_geom_angle_site_symmetry_3
_geom_angle_publ_flag
O3 Gd1 O3 88.7(3) 4_546 5_576 ?
O3 Gd1 O2 146.41(19) 4_546 6_557 ?
O3 Gd1 O2 88.9(2) 5_576 6_557 ?
O3 Gd1 O2 88.9(2) 4_546 3_466 ?
O3 Gd1 O2 146.41(19) 5_576 3_466 ?
O2 Gd1 O2 75.1(2) 6_557 3_466 ?
O3 Gd1 O1 139.0(2) 4_546 . ?
O3 Gd1 O1 84.3(2) 5_576 . ?
O2 Gd1 O1 73.98(18) 6_557 . ?
O2 Gd1 O1 117.9(2) 3_466 . ?
O3 Gd1 O1 84.3(2) 4_546 8_575 ?
O3 Gd1 O1 139.0(2) 5_576 8_575 ?
O2 Gd1 O1 117.9(2) 6_557 8_575 ?
O2 Gd1 O1 73.98(18) 3_466 8_575 ?
O1 Gd1 O1 75.2(3) . 8_575 ?
O3 Gd1 O1W 74.0(2) 4_546 . ?
O3 Gd1 O1W 74.0(2) 5_576 . ?
O2 Gd1 O1W 73.1(2) 6_557 . ?
O2 Gd1 O1W 73.1(2) 3_466 . ?
O1 Gd1 O1W 140.61(14) . . ?
O1 Gd1 O1W 140.61(14) 8_575 . ?
O3 Gd1 O4 72.22(19) 4_546 . ?
O3 Gd1 O4 72.22(19) 5_576 . ?
O2 Gd1 O4 137.91(13) 6_557 . ?
O2 Gd1 O4 137.91(13) 3_466 . ?
O1 Gd1 O4 67.13(17) . . ?
O1 Gd1 O4 67.13(17) 8_575 . ?
O1W Gd1 O4 132.1(3) . . ?
O3 P1 O2 109.8(3) . . ?
O3 P1 O1 112.8(3) . . ?
O2 P1 O1 113.6(3) . . ?
O3 P1 C1 108.1(4) . . ?
O2 P1 C1 107.9(4) . . ?
O1 P1 C1 104.1(4) . . ?
P1 O1 Gd1 126.6(3) . . ?
P1 O2 Gd1 143.2(3) . 6_657 ?
P1 O3 Gd1 159.0(4) . 5_576 ?
C1 O4 Gd1 108.9(6) . . ?
O4 C1 C2 111.7(9) . . ?
O4 C1 P1 104.3(4) . . ?
C2 C1 P1 112.8(4) . . ?
O4 C1 P1 104.3(4) . 8_575 ?
C2 C1 P1 112.8(4) . 8_575 ?
P1 C1 P1 110.3(6) . 8_575 ?
C1 C2 H2A 109.5 . . ?
C1 C2 H2B 109.5 . . ?
H2A C2 H2B 109.5 . . ?
C1 C2 H2C 109.5 . . ?
H2A C2 H2C 109.5 . . ?
H2B C2 H2C 109.5 . . ?
Na2 Na1 Na1 88.9(13) . 8_565 ?
Na2 Na1 Na2 65.3(13) . 8_565 ?
Na1 Na1 Na2 23.5(3) 8_565 8_565 ?
Na1 Na2 Na2 91.1(13) . 8_565 ?
Na1 Na2 Na1 67.6(13) . 8_565 ?
Na2 Na2 Na1 23.5(3) 8_565 8_565 ?

loop_
_geom_bond_atom_site_label_1
_geom_bond_atom_site_label_2
_geom_bond_distance
_geom_bond_site_symmetry_2
_geom_bond_publ_flag
Gd1 O3 2.293(5) 4_546 ?
Gd1 O3 2.293(5) 5_576 ?
Gd1 O2 2.351(5) 6_557 ?
Gd1 O2 2.351(5) 3_466 ?
Gd1 O1 2.413(5) . ?
Gd1 O1 2.413(5) 8_575 ?
Gd1 O1W 2.508(8) . ?
Gd1 O4 2.666(8) . ?
P1 O3 1.513(6) . ?
P1 O2 1.516(5) . ?
P1 O1 1.521(5) . ?
P1 C1 1.848(7) . ?
O2 Gd1 2.351(5) 6_657 ?
O3 Gd1 2.293(5) 5_576 ?
O4 C1 1.466(12) . ?
C1 C2 1.489(16) . ?
C1 P1 1.848(7) 8_575 ?
C2 H2A 0.9800 . ?
C2 H2B 0.9800 . ?
C2 H2C 0.9800 . ?
Na1 Na2 0.968(15) . ?
Na1 Na1 2.24(2) 8_565 ?
Na1 Na2 2.424(19) 8_565 ?
Na2 Na2 2.20(4) 8_565 ?
Na2 Na1 2.424(19) 8_565 ?

loop_
_geom_torsion_atom_site_label_1
_geom_torsion_atom_site_label_2
_geom_torsion_atom_site_label_3
_geom_torsion_atom_site_label_4
_geom_torsion
_geom_torsion_site_symmetry_1
_geom_torsion_site_symmetry_2
_geom_torsion_site_symmetry_3
_geom_torsion_site_symmetry_4
_geom_torsion_publ_flag
O3 P1 O1 Gd1 106.0(5) . . . . ?
O2 P1 O1 Gd1 -128.1(4) . . . . ?
C1 P1 O1 Gd1 -11.0(5) . . . . ?
O3 Gd1 O1 P1 -4.5(6) 4_546 . . . ?
O3 Gd1 O1 P1 -85.9(4) 5_576 . . . ?
O2 Gd1 O1 P1 -176.4(5) 6_557 . . . ?
O2 Gd1 O1 P1 120.6(4) 3_466 . . . ?
O1 Gd1 O1 P1 58.2(5) 8_575 . . . ?
O1W Gd1 O1 P1 -142.1(4) . . . . ?
O4 Gd1 O1 P1 -12.9(4) . . . . ?
O3 P1 O2 Gd1 -165.0(5) . . . 6_657 ?
O1 P1 O2 Gd1 67.6(6) . . . 6_657 ?
C1 P1 O2 Gd1 -47.3(6) . . . 6_657 ?
O2 P1 O3 Gd1 -169.5(11) . . . 5_576 ?
O1 P1 O3 Gd1 -41.6(13) . . . 5_576 ?
C1 P1 O3 Gd1 73.0(12) . . . 5_576 ?
O3 Gd1 O4 C1 -132.75(18) 4_546 . . . ?
O3 Gd1 O4 C1 132.75(18) 5_576 . . . ?
O2 Gd1 O4 C1 65.4(3) 6_557 . . . ?
O2 Gd1 O4 C1 -65.4(3) 3_466 . . . ?
O1 Gd1 O4 C1 41.48(16) . . . . ?
O1 Gd1 O4 C1 -41.48(16) 8_575 . . . ?
O1W Gd1 O4 C1 180.000(1) . . . . ?
Gd1 O4 C1 C2 180.000(1) . . . . ?
Gd1 O4 C1 P1 -57.9(4) . . . . ?
Gd1 O4 C1 P1 57.9(4) . . . 8_575 ?
O3 P1 C1 O4 -74.3(6) . . . . ?
O2 P1 C1 O4 166.9(5) . . . . ?
O1 P1 C1 O4 45.9(6) . . . . ?
O3 P1 C1 C2 47.0(8) . . . . ?
O2 P1 C1 C2 -71.7(8) . . . . ?
O1 P1 C1 C2 167.2(7) . . . . ?
O3 P1 C1 P1 174.2(4) . . . 8_575 ?
O2 P1 C1 P1 55.5(6) . . . 8_575 ?
O1 P1 C1 P1 -65.5(5) . . . 8_575 ?
Na1 Na1 Na2 Na2 0.000(4) 8_565 . . 8_565 ?
Na2 Na1 Na2 Na1 0.000(5) 8_565 . . 8_565 ?
